data_4317177
loop_
_publ_author_name
'Christopher J. Whiteoak'
'Rafael Torres Martin de Rosales'
'Andrew J. P. White'
'George J. P. Britovsek'

_publ_section_title
;
 Iron(II) Complexes with Tetradentate Bis(aminophenolate) Ligands:
 Synthesis and Characterization, Solution Behavior, and Reactivity with O2
;
_journal_name_full 'Inorganic Chemistry'
_journal_page_first 11106
_journal_page_last 11117
_journal_paper_doi 10.1021/ic1016998
_journal_volume 49
_journal_year 2010
_chemical_formula_moiety 'C46 H54 Fe2 N6 O5, 2(C5 H5 N)'
_chemical_formula_sum 'C56 H64 Fe2 N8 O5'
_chemical_formula_weight 1040.85
_chemical_name_systematic
; 
 ? 
;
_space_group_IT_number 60
_symmetry_cell_setting orthorhombic
_symmetry_space_group_name_Hall '-P 2n 2ab'
_symmetry_space_group_name_H-M 'P b c n'
_atom_sites_solution_hydrogens geom
_atom_sites_solution_primary direct
_atom_sites_solution_secondary difmap
_audit_creation_method SHELXL-97
_cell_angle_alpha 90.00
_cell_angle_beta 90.00
_cell_angle_gamma 90.00
_cell_formula_units_Z 4
_cell_length_a 18.6514(4)
_cell_length_b 12.1264(3)
_cell_length_c 23.1478(4)
_cell_measurement_reflns_used 6659
_cell_measurement_temperature 173(2)
_cell_measurement_theta_max 71.1294
_cell_measurement_theta_min 2.3670
_cell_volume 5235.44(19)
_computing_cell_refinement 'CrysAlis RED, Oxford Diffraction Ltd'
_computing_data_collection 'CrysAlis CCD, Oxford Diffraction Ltd'
_computing_data_reduction 'CrysAlis RED, Oxford Diffraction Ltd'
_computing_molecular_graphics 'Bruker SHELXTL'
_computing_publication_material 'Bruker SHELXTL'
_computing_structure_refinement 'SHELXL-97 (Sheldrick, 1997)'
_computing_structure_solution 'SHELXS-97 (Sheldrick, 1990)'
_diffrn_ambient_temperature 173(2)
_diffrn_detector_area_resol_mean 8.2556
_diffrn_measured_fraction_theta_full 0.983
_diffrn_measured_fraction_theta_max 0.975
_diffrn_measurement_device_type 'OD Xcalibur PX Ultra'
_diffrn_measurement_method 'omega scans'
_diffrn_radiation_monochromator graphite
_diffrn_radiation_source 'Enhance Ultra (Cu) X-ray Source'
_diffrn_radiation_type CuK\a
_diffrn_radiation_wavelength 1.54184
_diffrn_reflns_av_R_equivalents 0.0218
_diffrn_reflns_av_sigmaI/netI 0.0251
_diffrn_reflns_limit_h_max 14
_diffrn_reflns_limit_h_min -22
_diffrn_reflns_limit_k_max 14
_diffrn_reflns_limit_k_min -8
_diffrn_reflns_limit_l_max 26
_diffrn_reflns_limit_l_min -28
_diffrn_reflns_number 13032
_diffrn_reflns_theta_full 71.00
_diffrn_reflns_theta_max 71.55
_diffrn_reflns_theta_min 3.82
_diffrn_standards_number 0
_exptl_absorpt_coefficient_mu 4.888
_exptl_absorpt_correction_T_max 0.553
_exptl_absorpt_correction_T_min 0.388
_exptl_absorpt_correction_type analytical
_exptl_absorpt_process_details
; 
CrysAlis RED, Oxford Diffraction Ltd., 
Version 1.171.33.31 (release 08-01-2009 CrysAlis171 .NET) 
(compiled Jan  8 2009,16:24:04) 
Analytical numeric absorption correction using a multifaceted crystal 
model based on expressions derived by R.C. Clark & J.S. Reid. 
(Clark, R. C. & Reid, J. S. (1995). Acta Cryst. A51, 887-897) 
;
_exptl_crystal_colour Red/brown
_exptl_crystal_density_diffrn 1.321
_exptl_crystal_density_method 'not measured'
_exptl_crystal_description blocks
_exptl_crystal_F_000 2192
_exptl_crystal_size_max 0.34
_exptl_crystal_size_mid 0.28
_exptl_crystal_size_min 0.22
_refine_diff_density_max 0.262
_refine_diff_density_min -0.424
_refine_diff_density_rms 0.046
_refine_ls_extinction_coef 0.00017(3)
_refine_ls_extinction_expression Fc^*^=kFc[1+0.001xFc^2^\l^3^/sin(2\q)]^-1/4^
_refine_ls_extinction_method SHELXL
_refine_ls_goodness_of_fit_ref 1.030
_refine_ls_hydrogen_treatment constr
_refine_ls_matrix_type full
_refine_ls_number_parameters 322
_refine_ls_number_reflns 4981
_refine_ls_number_restraints 0
_refine_ls_restrained_S_all 1.030
_refine_ls_R_factor_all 0.0417
_refine_ls_R_factor_gt 0.0324
_refine_ls_shift/su_max 0.001
_refine_ls_shift/su_mean 0.000
_refine_ls_structure_factor_coef Fsqd
_refine_ls_weighting_details 'calc w=1/[\s^2^(Fo^2^)+(0.0623P)^2^+0.0000P] where P=(Fo^2^+2Fc^2^)/3'
_refine_ls_weighting_scheme calc
_refine_ls_wR_factor_gt 0.0943
_refine_ls_wR_factor_ref 0.0972
_reflns_number_gt 3927
_reflns_number_total 4981
_reflns_threshold_expression >2sigma(I)
_cod_data_source_file ic1016998_si_001_6.cif
_cod_data_source_block '[{Fe(SalanH)(Py)}2(mu-O)]'
_cod_depositor_comments
;
The following automatic conversions were performed:

'_symmetry_cell_setting' value 'Orthorhombic' changed to
'orthorhombic' according to the built-in table from CIF Core
dictionary named 'cif_core.dic' version 2.4.1 from 2010-06-29.

Automatic conversion script
Id: cif_fix_values 1646 2011-03-28 12:23:43Z adriana 
;
_cod_database_code 4317177

loop_
_symmetry_equiv_pos_as_xyz
'x, y, z'
'-x+1/2, -y+1/2, z+1/2'
'-x, y, -z+1/2'
'x+1/2, -y+1/2, -z'
'-x, -y, -z'
'x-1/2, y-1/2, -z-1/2'
'x, -y, z-1/2'
'-x-1/2, y-1/2, z'

loop_
_atom_site_label
_atom_site_type_symbol
_atom_site_fract_x
_atom_site_fract_y
_atom_site_fract_z
_atom_site_U_iso_or_equiv
_atom_site_adp_type
_atom_site_occupancy
_atom_site_symmetry_multiplicity
_atom_site_calc_flag
_atom_site_refinement_flags
_atom_site_disorder_assembly
_atom_site_disorder_group
Fe Fe 0.593780(15) 0.20843(2) 0.264894(12) 0.02704(10) Uani 1 1 d . . .
O O 0.5000 0.20288(15) 0.2500 0.0336(4) Uani 1 2 d S . .
O1 O 0.58727(7) 0.09560(11) 0.32505(6) 0.0347(3) Uani 1 1 d . . .
C1 C 0.62905(10) 0.02868(16) 0.35563(8) 0.0323(4) Uani 1 1 d . . .
C2 C 0.60102(11) -0.07036(17) 0.37713(9) 0.0387(5) Uani 1 1 d . . .
H2A H 0.5532 -0.0906 0.3678 0.046 Uiso 1 1 calc R . .
C3 C 0.64164(12) -0.13897(18) 0.41160(9) 0.0433(5) Uani 1 1 d . . .
H3A H 0.6214 -0.2055 0.4258 0.052 Uiso 1 1 calc R . .
C4 C 0.71130(13) -0.11181(19) 0.42557(9) 0.0466(6) Uani 1 1 d . . .
H4A H 0.7386 -0.1576 0.4506 0.056 Uiso 1 1 calc R . .
C5 C 0.74100(11) -0.01660(19) 0.40251(9) 0.0421(5) Uani 1 1 d . . .
H5A H 0.7896 0.0007 0.4108 0.051 Uiso 1 1 calc R . .
C6 C 0.70132(11) 0.05431(16) 0.36753(8) 0.0349(4) Uani 1 1 d . . .
C7 C 0.73409(11) 0.15835(18) 0.34456(9) 0.0385(5) Uani 1 1 d . . .
H7A H 0.7161 0.2212 0.3677 0.046 Uiso 1 1 calc R . .
H7B H 0.7867 0.1545 0.3501 0.046 Uiso 1 1 calc R . .
N8 N 0.71926(9) 0.18100(13) 0.28235(7) 0.0334(4) Uani 1 1 d . . .
C9 C 0.74008(10) 0.08621(17) 0.24614(9) 0.0365(4) Uani 1 1 d . . .
H9A H 0.7271 0.0168 0.2661 0.044 Uiso 1 1 calc R . .
H9B H 0.7927 0.0867 0.2405 0.044 Uiso 1 1 calc R . .
C10 C 0.70307(10) 0.09029(17) 0.18771(8) 0.0365(4) Uani 1 1 d . . .
H10A H 0.7186 0.1571 0.1666 0.044 Uiso 1 1 calc R . .
H10B H 0.7171 0.0250 0.1647 0.044 Uiso 1 1 calc R . .
N11 N 0.62453(8) 0.09207(13) 0.19477(7) 0.0316(3) Uani 1 1 d . . .
C12 C 0.58912(10) 0.12868(17) 0.14038(8) 0.0347(4) Uani 1 1 d . . .
H12A H 0.5367 0.1314 0.1471 0.042 Uiso 1 1 calc R . .
H12B H 0.5981 0.0724 0.1103 0.042 Uiso 1 1 calc R . .
C13 C 0.61284(10) 0.23932(17) 0.11736(8) 0.0324(4) Uani 1 1 d . . .
C14 C 0.62083(11) 0.25195(18) 0.05793(9) 0.0369(4) Uani 1 1 d . . .
H14A H 0.6153 0.1892 0.0338 0.044 Uiso 1 1 calc R . .
C15 C 0.63648(11) 0.35212(19) 0.03284(9) 0.0412(5) Uani 1 1 d . . .
H15A H 0.6410 0.3586 -0.0079 0.049 Uiso 1 1 calc R . .
C16 C 0.64552(11) 0.44361(18) 0.06840(9) 0.0404(5) Uani 1 1 d . . .
H16A H 0.6556 0.5136 0.0519 0.048 Uiso 1 1 calc R . .
C17 C 0.63991(10) 0.43297(16) 0.12767(8) 0.0343(4) Uani 1 1 d . . .
H17A H 0.6469 0.4960 0.1513 0.041 Uiso 1 1 calc R . .
C18 C 0.62409(10) 0.33116(16) 0.15384(8) 0.0305(4) Uani 1 1 d . . .
O18 O 0.62213(8) 0.32524(11) 0.21072(6) 0.0346(3) Uani 1 1 d . . .
C19 C 0.76162(13) 0.27952(18) 0.26650(11) 0.0482(6) Uani 1 1 d . . .
H19A H 0.8125 0.2655 0.2740 0.072 Uiso 1 1 calc R . .
H19B H 0.7456 0.3427 0.2896 0.072 Uiso 1 1 calc R . .
H19C H 0.7548 0.2957 0.2254 0.072 Uiso 1 1 calc R . .
C20 C 0.59646(12) -0.01947(16) 0.20796(10) 0.0416(5) Uani 1 1 d . . .
H20A H 0.6102 -0.0705 0.1770 0.062 Uiso 1 1 calc R . .
H20B H 0.5441 -0.0165 0.2109 0.062 Uiso 1 1 calc R . .
H20C H 0.6166 -0.0451 0.2447 0.062 Uiso 1 1 calc R . .
N21 N 0.58491(8) 0.34212(14) 0.33037(7) 0.0337(4) Uani 1 1 d . . .
C22 C 0.57409(11) 0.44658(17) 0.31321(9) 0.0403(5) Uani 1 1 d . . .
H22A H 0.5810 0.4640 0.2736 0.048 Uiso 1 1 calc R . .
C23 C 0.55348(12) 0.52965(19) 0.35016(10) 0.0490(6) Uani 1 1 d . . .
H23A H 0.5464 0.6025 0.3361 0.059 Uiso 1 1 calc R . .
C24 C 0.54327(11) 0.5057(2) 0.40789(10) 0.0488(6) Uani 1 1 d . . .
H24A H 0.5288 0.5614 0.4342 0.059 Uiso 1 1 calc R . .
C25 C 0.55450(12) 0.3996(2) 0.42638(9) 0.0469(5) Uani 1 1 d . . .
H25A H 0.5484 0.3808 0.4659 0.056 Uiso 1 1 calc R . .
C26 C 0.57493(11) 0.32010(19) 0.38657(9) 0.0405(5) Uani 1 1 d . . .
H26A H 0.5822 0.2467 0.3997 0.049 Uiso 1 1 calc R . .
N31 N 0.45168(14) 0.7643(2) 0.42671(12) 0.0729(7) Uani 1 1 d . . .
C32 C 0.3854(2) 0.7415(2) 0.40669(13) 0.0714(9) Uani 1 1 d . . .
H32A H 0.3807 0.6884 0.3767 0.086 Uiso 1 1 calc R . .
C33 C 0.32506(16) 0.7908(3) 0.42732(13) 0.0712(8) Uani 1 1 d . . .
H33A H 0.2793 0.7720 0.4122 0.085 Uiso 1 1 calc R . .
C34 C 0.33139(14) 0.8669(2) 0.46959(12) 0.0662(7) Uani 1 1 d . . .
H34A H 0.2899 0.9023 0.4846 0.079 Uiso 1 1 calc R . .
C35 C 0.39637(13) 0.8922(2) 0.49024(10) 0.0550(6) Uani 1 1 d . . .
H35A H 0.4016 0.9457 0.5199 0.066 Uiso 1 1 calc R . .
C36 C 0.45456(14) 0.8405(2) 0.46820(12) 0.0619(7) Uani 1 1 d . . .
H36A H 0.5003 0.8597 0.4832 0.074 Uiso 1 1 calc R . .

loop_
_atom_site_aniso_label
_atom_site_aniso_U_11
_atom_site_aniso_U_22
_atom_site_aniso_U_33
_atom_site_aniso_U_23
_atom_site_aniso_U_13
_atom_site_aniso_U_12
Fe 0.03046(16) 0.02445(16) 0.02621(16) -0.00104(11) 0.00095(12) -0.00006(12)
O 0.0348(10) 0.0335(10) 0.0326(9) 0.000 -0.0017(8) 0.000
O1 0.0359(7) 0.0322(7) 0.0360(7) 0.0064(6) 0.0000(6) 0.0011(6)
C1 0.0397(10) 0.0302(10) 0.0271(9) 0.0013(8) 0.0012(8) 0.0056(8)
C2 0.0484(11) 0.0347(11) 0.0329(10) 0.0022(9) 0.0054(9) 0.0030(9)
C3 0.0617(14) 0.0353(12) 0.0329(10) 0.0061(9) 0.0097(10) 0.0091(10)
C4 0.0631(15) 0.0464(13) 0.0304(10) 0.0054(9) 0.0031(10) 0.0210(11)
C5 0.0439(12) 0.0500(13) 0.0324(10) -0.0044(9) -0.0026(9) 0.0115(10)
C6 0.0428(11) 0.0336(10) 0.0282(9) -0.0021(8) 0.0002(8) 0.0036(8)
C7 0.0356(11) 0.0389(11) 0.0410(11) -0.0034(9) -0.0047(8) 0.0014(9)
N8 0.0335(8) 0.0293(8) 0.0375(9) -0.0001(7) 0.0014(7) -0.0028(7)
C9 0.0339(10) 0.0351(11) 0.0405(10) 0.0004(9) 0.0041(8) 0.0067(8)
C10 0.0368(10) 0.0351(11) 0.0375(11) -0.0013(8) 0.0080(8) 0.0054(8)
N11 0.0350(8) 0.0269(8) 0.0331(8) -0.0023(7) 0.0038(7) 0.0003(7)
C12 0.0401(11) 0.0337(10) 0.0302(9) -0.0082(8) 0.0007(8) -0.0033(8)
C13 0.0308(9) 0.0351(10) 0.0313(10) -0.0020(8) 0.0001(8) -0.0011(8)
C14 0.0358(10) 0.0436(12) 0.0314(10) -0.0049(9) -0.0013(8) 0.0003(9)
C15 0.0446(12) 0.0513(13) 0.0276(10) 0.0042(9) 0.0003(8) 0.0019(10)
C16 0.0431(11) 0.0403(12) 0.0378(11) 0.0084(9) -0.0007(9) -0.0020(9)
C17 0.0348(10) 0.0328(10) 0.0352(10) 0.0004(8) -0.0014(8) -0.0016(8)
C18 0.0274(9) 0.0343(10) 0.0299(9) 0.0007(8) 0.0010(7) -0.0002(8)
O18 0.0471(8) 0.0296(7) 0.0270(6) -0.0006(6) 0.0008(6) -0.0032(6)
C19 0.0440(13) 0.0397(13) 0.0607(15) 0.0063(11) -0.0018(11) -0.0110(10)
C20 0.0560(13) 0.0274(10) 0.0415(11) -0.0051(9) 0.0082(10) -0.0049(9)
N21 0.0365(9) 0.0321(9) 0.0325(8) -0.0033(7) 0.0003(7) -0.0005(7)
C22 0.0469(12) 0.0351(11) 0.0390(11) -0.0029(9) 0.0007(9) 0.0013(9)
C23 0.0529(13) 0.0362(12) 0.0578(14) -0.0105(10) 0.0017(11) 0.0079(10)
C24 0.0402(12) 0.0538(14) 0.0525(13) -0.0237(12) 0.0055(10) 0.0011(10)
C25 0.0469(12) 0.0594(15) 0.0345(11) -0.0144(10) 0.0042(9) -0.0024(11)
C26 0.0443(11) 0.0438(12) 0.0335(10) -0.0036(9) -0.0004(9) -0.0029(9)
N31 0.0722(16) 0.0546(14) 0.0918(19) 0.0075(13) 0.0235(14) 0.0153(12)
C32 0.114(3) 0.0420(15) 0.0575(17) -0.0106(13) 0.0179(17) -0.0218(16)
C33 0.0590(16) 0.092(2) 0.0623(17) -0.0062(16) 0.0002(14) -0.0221(16)
C34 0.0526(15) 0.084(2) 0.0614(17) -0.0097(15) 0.0061(12) 0.0055(14)
C35 0.0641(16) 0.0612(16) 0.0398(12) -0.0035(11) 0.0022(11) -0.0022(13)
C36 0.0511(15) 0.0677(18) 0.0668(17) 0.0091(15) -0.0109(13) -0.0053(13)

loop_
_atom_type_symbol
_atom_type_description
_atom_type_scat_dispersion_real
_atom_type_scat_dispersion_imag
_atom_type_scat_source
C C 0.0181 0.0091 'International Tables Vol C Tables 4.2.6.8 and 6.1.1.4'
H H 0.0000 0.0000 'International Tables Vol C Tables 4.2.6.8 and 6.1.1.4'
N N 0.0311 0.0180 'International Tables Vol C Tables 4.2.6.8 and 6.1.1.4'
O O 0.0492 0.0322 'International Tables Vol C Tables 4.2.6.8 and 6.1.1.4'
Fe Fe -1.1336 3.1974 'International Tables Vol C Tables 4.2.6.8 and 6.1.1.4'

loop_
_geom_angle_atom_site_label_1
_geom_angle_atom_site_label_2
_geom_angle_atom_site_label_3
_geom_angle
_geom_angle_site_symmetry_1
_geom_angle_site_symmetry_3
_geom_angle_publ_flag
O Fe O1 92.89(6) . . ?
O Fe O18 99.66(6) . . ?
O1 Fe O18 167.32(6) . . ?
O Fe N21 94.94(6) . . ?
O1 Fe N21 91.15(6) . . ?
O18 Fe N21 85.95(6) . . ?
O Fe N11 95.04(6) . . ?
O1 Fe N11 95.26(6) . . ?
O18 Fe N11 85.54(6) . . ?
N21 Fe N11 167.84(6) . . ?
O Fe N8 169.77(7) . . ?
O1 Fe N8 81.00(5) . . ?
O18 Fe N8 86.84(6) . . ?
N21 Fe N8 93.37(6) . . ?
N11 Fe N8 77.49(6) . . ?
Fe O Fe 175.68(12) . 3_655 ?
C1 O1 Fe 140.34(12) . . ?
O1 C1 C2 119.58(18) . . ?
O1 C1 C6 121.99(17) . . ?
C2 C1 C6 118.43(18) . . ?
C3 C2 C1 121.2(2) . . ?
C4 C3 C2 120.6(2) . . ?
C3 C4 C5 119.0(2) . . ?
C4 C5 C6 121.7(2) . . ?
C5 C6 C1 119.01(19) . . ?
C5 C6 C7 120.58(19) . . ?
C1 C6 C7 120.38(17) . . ?
N8 C7 C6 114.93(16) . . ?
C9 N8 C19 110.37(17) . . ?
C9 N8 C7 110.87(16) . . ?
C19 N8 C7 106.80(16) . . ?
C9 N8 Fe 105.63(11) . . ?
C19 N8 Fe 111.56(13) . . ?
C7 N8 Fe 111.67(12) . . ?
N8 C9 C10 111.16(16) . . ?
N11 C10 C9 110.69(15) . . ?
C10 N11 C20 111.13(16) . . ?
C10 N11 C12 110.57(14) . . ?
C20 N11 C12 106.82(15) . . ?
C10 N11 Fe 110.26(11) . . ?
C20 N11 Fe 109.71(11) . . ?
C12 N11 Fe 108.25(11) . . ?
N11 C12 C13 115.67(15) . . ?
C14 C13 C18 119.20(19) . . ?
C14 C13 C12 118.55(18) . . ?
C18 C13 C12 122.19(17) . . ?
C15 C14 C13 122.4(2) . . ?
C14 C15 C16 118.63(19) . . ?
C17 C16 C15 120.24(19) . . ?
C16 C17 C18 121.70(19) . . ?
O18 C18 C17 118.91(17) . . ?
O18 C18 C13 123.33(18) . . ?
C17 C18 C13 117.74(17) . . ?
C18 O18 Fe 133.14(12) . . ?
C26 N21 C22 117.00(18) . . ?
C26 N21 Fe 121.73(14) . . ?
C22 N21 Fe 119.80(14) . . ?
N21 C22 C23 123.3(2) . . ?
C22 C23 C24 119.1(2) . . ?
C25 C24 C23 118.6(2) . . ?
C24 C25 C26 119.1(2) . . ?
N21 C26 C25 123.0(2) . . ?
C36 N31 C32 115.3(2) . . ?
N31 C32 C33 123.2(3) . . ?
C34 C33 C32 118.8(3) . . ?
C35 C34 C33 119.7(3) . . ?
C34 C35 C36 119.0(3) . . ?
N31 C36 C35 124.1(3) . . ?

loop_
_geom_bond_atom_site_label_1
_geom_bond_atom_site_label_2
_geom_bond_distance
_geom_bond_site_symmetry_2
_geom_bond_publ_flag
Fe O 1.7840(3) . ?
Fe O1 1.9560(13) . ?
Fe O18 1.9643(13) . ?
Fe N21 2.2255(16) . ?
Fe N11 2.2259(15) . ?
Fe N8 2.3981(16) . ?
O Fe 1.7840(3) 3_655 ?
O1 C1 1.329(2) . ?
C1 C2 1.401(3) . ?
C1 C6 1.410(3) . ?
C2 C3 1.379(3) . ?
C3 C4 1.379(3) . ?
C4 C5 1.387(3) . ?
C5 C6 1.394(3) . ?
C6 C7 1.499(3) . ?
C7 N8 1.492(2) . ?
N8 C9 1.475(3) . ?
N8 C19 1.479(3) . ?
C9 C10 1.519(3) . ?
C10 N11 1.474(2) . ?
N11 C20 1.482(2) . ?
N11 C12 1.489(2) . ?
C12 C13 1.510(3) . ?
C13 C14 1.392(3) . ?
C13 C18 1.413(3) . ?
C14 C15 1.378(3) . ?
C15 C16 1.392(3) . ?
C16 C17 1.382(3) . ?
C17 C18 1.407(3) . ?
C18 O18 1.319(2) . ?
N21 C26 1.341(3) . ?
N21 C22 1.343(3) . ?
C22 C23 1.376(3) . ?
C23 C24 1.381(3) . ?
C24 C25 1.372(3) . ?
C25 C26 1.387(3) . ?
N31 C36 1.334(4) . ?
N31 C32 1.348(4) . ?
C32 C33 1.362(4) . ?
C33 C34 1.350(4) . ?
C34 C35 1.338(3) . ?
C35 C36 1.353(4) . ?
